data_2011074
loop_
_publ_author_name
'Harvey, Miguel'
'Baggio, Sergio'
'Suescun, Leopoldo'
'Baggio, Ricardo F.'

_publ_section_title
;<i>catena</i>-Poly[[diaqua(1,10-phenanthroline-<i>N</i>,<i>N</i>')cadmium(II)]-\m-(sulfato-<i>O</i>:<i>O</i>')]
 and
 <i>catena</i>-poly[[diaqua(2,9-dimethyl-1,10-phenanthroline-<i>N</i>,<i>N</i>')cadmium(II)]-\m-(sulfato-<i>O</i>:<i>O</i>')]
;
_journal_issue 7
_journal_name_full 'Acta Crystallographica Section C'
_journal_page_first 811
_journal_page_last 813
_journal_paper_doi 10.1107/S010827010000617X
_journal_volume 56
_journal_year 2000
_chemical_formula_iupac '[Cd (SO4 )(C12 H8 N2 )(H2 O)2 ]'
_chemical_formula_moiety 'C12 H12 Cd N2 O6 S'
_chemical_formula_sum 'C12 H12 Cd N2 O6 S'
_chemical_formula_weight 424.70
_chemical_name_systematic
;
Catena-poly[[diaqua(phenanthroline-N,N')cadmium(II)-\m-(sulfato-
O:O')]
;
_space_group_IT_number 19
_symmetry_cell_setting orthorhombic
_symmetry_space_group_name_Hall 'P 2ac 2ab'
_symmetry_space_group_name_H-M 'P 21 21 21'
_audit_creation_method SHELXL-97
_cell_angle_alpha 90.00
_cell_angle_beta 90.00
_cell_angle_gamma 90.00
_cell_formula_units_Z 4
_cell_length_a 10.3520(10)
_cell_length_b 20.083(2)
_cell_length_c 6.828(4)
_cell_measurement_reflns_used 25
_cell_measurement_temperature 293(2)
_cell_measurement_theta_max 15
_cell_measurement_theta_min 7.5
_cell_volume 1419.5(9)
_computing_cell_refinement 'MSC/AFC Diffractometer Control Software'
_computing_data_collection
;
MSC/AFC Diffractometer Control Software (Molecular Structure
Corporation, 1988)
;
_computing_data_reduction 'MSC/AFC Diffractometer Control Software'
_computing_molecular_graphics 'XP in SHELXTL/PC (Sheldrick, 1994)'
_computing_publication_material
;
PARST (Nardelli, 1983) and CSD (Allen & Kennard, 1993)
;
_computing_structure_refinement 'SHELXL97 (Sheldrick, 1997)'
_computing_structure_solution 'SHELXS97 (Sheldrick, 1990)'
_diffrn_ambient_temperature 293(2)
_diffrn_measured_fraction_theta_full 1.000
_diffrn_measured_fraction_theta_max 1.000
_diffrn_measurement_device 'Rigaku AFC7S Difractometer'
_diffrn_measurement_method \w/2\q
_diffrn_radiation_monochromator graphite
_diffrn_radiation_source 'fine-focus sealed tube'
_diffrn_radiation_type MoK\a
_diffrn_radiation_wavelength .71073
_diffrn_reflns_av_R_equivalents .016
_diffrn_reflns_av_sigmaI/netI .050
_diffrn_reflns_limit_h_max 13
_diffrn_reflns_limit_h_min -1
_diffrn_reflns_limit_k_max 26
_diffrn_reflns_limit_k_min -1
_diffrn_reflns_limit_l_max 8
_diffrn_reflns_limit_l_min -1
_diffrn_reflns_number 2536
_diffrn_reflns_theta_full 27.49
_diffrn_reflns_theta_max 27.49
_diffrn_reflns_theta_min 2.03
_diffrn_standards_decay_% <3
_diffrn_standards_interval_count 150
_diffrn_standards_number 3
_exptl_absorpt_coefficient_mu 1.72
_exptl_absorpt_correction_T_max .80
_exptl_absorpt_correction_T_min .57
_exptl_absorpt_correction_type psi-scan
_exptl_absorpt_process_details
;(MSC/AFC Diffractometer Control Software; Molecular Structure Corporation,
 1988)
;
_exptl_crystal_colour colorless
_exptl_crystal_density_diffrn 1.987
_exptl_crystal_density_method 'not measured'
_exptl_crystal_description needles
_exptl_crystal_F_000 840
_exptl_crystal_size_max .40
_exptl_crystal_size_mid .15
_exptl_crystal_size_min .12
_refine_diff_density_max .65
_refine_diff_density_min -.78
_refine_ls_abs_structure_details 'Flack  (1983)'
_refine_ls_abs_structure_Flack -.01(4)
_refine_ls_extinction_coef .0042(5)
_refine_ls_extinction_method 'SHELXL97 (Sheldrick, 1997)'
_refine_ls_goodness_of_fit_ref .995
_refine_ls_hydrogen_treatment mixed
_refine_ls_matrix_type full
_refine_ls_number_parameters 217
_refine_ls_number_reflns 2348
_refine_ls_number_restraints 6
_refine_ls_restrained_S_all .994
_refine_ls_R_factor_all .032
_refine_ls_R_factor_gt .026
_refine_ls_shift/su_max <0.01
_refine_ls_shift/su_mean <0.01
_refine_ls_structure_factor_coef Fsqd
_refine_ls_weighting_details 'w = 1/[\s^2^(Fo^2^)+(0.047P)^2^+0.415P] where P=(Fo^2^+2Fc^2^)/3'
_refine_ls_weighting_scheme calc
_refine_ls_wR_factor_ref .076
_reflns_number_gt 2084
_reflns_number_total 2348
_reflns_threshold_expression I>2\s(I)
_cod_data_source_file bk1526.cif
_cod_data_source_block I
_cod_depositor_comments
;
The following automatic conversions were performed:
'_geom_bond_publ_flag' value 'Y' changed to 'y' according to
'/home/saulius/struct/CIF-dictionaries/cif_core.dic' dictionary named
'cif_core.dic' version 2.4.1 from 2010-06-29 (10
times).

'_geom_bond_publ_flag' value 'N' changed to 'n' according to
'/home/saulius/struct/CIF-dictionaries/cif_core.dic' dictionary named
'cif_core.dic' version 2.4.1 from 2010-06-29 (16 times).

Automatic conversion script
Id: cif_fix_enum 1527 2010-12-29 10:47:43Z saulius 

The following automatic conversions were performed:

'_geom_bond_publ_flag' value 'Y' changed to 'y' according to
/home/saulius/struct/CIF-dictionaries/cif_core.dic dictionary named
'cif_core.dic' version 2.4.1 from 2010-06-29 (10
times).

'_geom_bond_publ_flag' value 'N' changed to 'n' according to
/home/saulius/struct/CIF-dictionaries/cif_core.dic dictionary named
'cif_core.dic' version 2.4.1 from 2010-06-29 (16
times).

'_geom_angle_publ_flag' value 'N' changed to 'n' according
to /home/saulius/struct/CIF-dictionaries/cif_core.dic dictionary
named 'cif_core.dic' version 2.4.1 from 2010-06-29 (49
times).

'_geom_torsion_publ_flag' value 'N' changed to 'n' according
to /home/saulius/struct/CIF-dictionaries/cif_core.dic dictionary
named 'cif_core.dic' version 2.4.1 from 2010-06-29 (68 times).

Automatic conversion script
Id: cif_fix_values 1715 2011-07-08 13:25:40Z adriana 

The following automatic conversions were performed:

'_refine_ls_weighting_scheme' value 'calc w =
1/[\s^2^(Fo^2^)+(0.047P)^2^+0.415P] where P=(Fo^2^+2Fc^2^)/3' was
changed to 'calc'. New tag '_refine_ls_weighting_details' was
created. The value of the new tag was set to 'w =
1/[\s^2^(Fo^2^)+(0.047P)^2^+0.415P] where P=(Fo^2^+2Fc^2^)/3'.

Automatic conversion script
Id: cif_fix_values 3143 2015-03-26 13:38:13Z robertas 
;
_cod_database_code 2011074

loop_
_symmetry_equiv_pos_as_xyz
'x, y, z'
'-x+1/2, -y, z+1/2'
'-x, y+1/2, -z+1/2'
'x+1/2, -y+1/2, -z'

loop_
_atom_site_label
_atom_site_fract_x
_atom_site_fract_y
_atom_site_fract_z
_atom_site_U_iso_or_equiv
_atom_site_adp_type
_atom_site_calc_flag
_atom_site_refinement_flags
_atom_site_occupancy
_atom_site_disorder_assembly
_atom_site_disorder_group
_atom_site_type_symbol
Cd1 .00245(2) -.159722(11) -.76384(3) .02405(11) Uani d . 1 . . Cd
S1 .01991(8) -.20778(5) -.26040(12) .02519(19) Uani d . 1 . . S
O1 .1423(3) -.23963(16) -.3174(5) .0409(7) Uani d . 1 . . O
O2 -.0697(3) -.26019(17) -.1985(6) .0501(8) Uani d . 1 . . O
O3 -.0324(3) -.17139(19) -.4291(4) .0470(9) Uani d . 1 . . O
O4 .0422(4) -.16136(15) -.0982(4) .0419(8) Uani d . 1 . . O
N1 -.1686(3) -.08368(14) -.7813(6) .0252(7) Uani d . 1 . . N
N2 .0892(3) -.05366(15) -.7541(5) .0257(7) Uani d . 1 . . N
C1 -.2948(3) -.09817(19) -.7861(8) .0327(9) Uani d . 1 . . C
H1B -.3202 -.1426 -.7830 .039 Uiso d R 1 . . H
C2 -.3898(4) -.0490(2) -.7953(8) .0359(9) Uani d . 1 . . C
H2B -.4767 -.0606 -.7999 .043 Uiso d R 1 . . H
C3 -.3546(4) .01590(19) -.7972(7) .0347(9) Uani d . 1 . . C
H3A -.4175 .0490 -.8007 .042 Uiso d R 1 . . H
C4 -.2238(4) .03368(19) -.7927(7) .0280(8) Uani d . 1 . . C
C5 -.1811(4) .10127(19) -.7965(9) .0388(11) Uani d . 1 . . C
H5A -.2415 .1355 -.8027 .047 Uiso d R 1 . . H
C6 -.0535(4) .11604(19) -.7910(9) .0432(11) Uani d . 1 . . C
H6A -.0272 .1602 -.7989 .052 Uiso d R 1 . . H
C7 .0422(4) .06442(18) -.7737(7) .0319(8) Uani d . 1 . . C
C8 .1749(4) .0772(2) -.7581(8) .0413(12) Uani d . 1 . . C
H8A .2049 .1209 -.7590 .050 Uiso d R 1 . . H
C9 .2593(4) .0267(2) -.7393(8) .0442(12) Uani d . 1 . . C
H9A .3473 .0351 -.7272 .053 Uiso d R 1 . . H
C10 .2135(4) -.0386(2) -.7399(7) .0363(10) Uani d . 1 . . C
H10A .2730 -.0731 -.7299 .044 Uiso d R 1 . . H
C11 .0024(3) -.00271(18) -.7717(5) .0251(7) Uani d . 1 . . C
C12 -.1329(3) -.01841(17) -.7838(6) .0242(7) Uani d . 1 . . C
O1W .1878(4) -.2119(3) -.6906(6) .0729(15) Uani d D 1 . . O
O2W -.1186(3) -.25042(16) -.8191(5) .0344(7) Uani d D 1 . . O
H1WA .176(6) -.220(3) -.581(6) .081(7) Uiso d D 1 . . H
H2WA -.110(5) -.251(3) -.930(5) .085(7) Uiso d D 1 . . H
H1WB .261(4) -.214(4) -.712(11) .145(11) Uiso d D 1 . . H
H2WB -.188(4) -.247(3) -.788(8) .064(8) Uiso d D 1 . . H

loop_
_atom_site_aniso_label
_atom_site_aniso_U_11
_atom_site_aniso_U_22
_atom_site_aniso_U_33
_atom_site_aniso_U_12
_atom_site_aniso_U_13
_atom_site_aniso_U_23
Cd1 .02613(16) .02383(15) .02220(15) .00383(9) .00111(16) .00124(9)
S1 .0219(3) .0349(4) .0188(4) .0027(3) -.0004(4) .0013(3)
O1 .0327(14) .0526(18) .0373(17) .0194(13) .0014(14) .0078(16)
O2 .0433(16) .068(2) .0385(17) -.0281(16) -.0010(16) -.0028(19)
O3 .0454(17) .074(2) .0221(14) .0358(17) .0046(13) .0077(14)
O4 .0631(19) .0382(16) .0246(15) -.0144(16) .0099(15) -.0022(13)
N1 .0235(14) .0236(14) .0284(17) -.0004(10) -.0003(16) .0048(14)
N2 .0244(13) .0285(14) .0241(17) .0014(11) .0001(14) -.0010(14)
C1 .0265(17) .0313(18) .040(2) -.0040(14) -.005(2) .001(2)
C2 .0227(16) .043(2) .042(2) -.0005(16) -.002(2) .005(2)
C3 .0314(18) .0328(19) .040(2) .0088(15) -.001(2) .003(2)
C4 .0297(17) .0248(17) .030(2) .0048(14) -.0006(18) .0009(17)
C5 .043(2) .0215(16) .051(3) .0048(16) -.007(3) .001(2)
C6 .044(2) .0222(18) .063(3) -.0014(17) -.005(3) -.002(2)
C7 .0347(18) .0255(18) .035(2) -.0034(15) .0019(19) -.0026(16)
C8 .038(2) .038(2) .049(3) -.0120(17) .005(2) -.007(3)
C9 .0254(16) .055(3) .052(3) -.0091(17) -.001(2) .000(3)
C10 .0287(17) .038(2) .043(3) .0012(14) .002(2) -.004(2)
C11 .0263(16) .0253(15) .0238(15) -.0022(13) -.005(2) .0007(12)
C12 .0239(15) .0252(16) .0236(17) .0027(13) .0007(16) -.0007(17)
O1W .0479(19) .132(4) .039(2) .054(2) .0205(18) .038(3)
O2W .0337(13) .0365(14) .0329(16) -.0046(12) .0084(14) .0007(15)

loop_
_atom_type_symbol
_atom_type_description
_atom_type_scat_dispersion_real
_atom_type_scat_dispersion_imag
_atom_type_scat_source
C C .0033 .0016 'International Tables Vol C Tables 4.2.6.8 and 6.1.1.4'
H H .0000 .0000 'International Tables Vol C Tables 4.2.6.8 and 6.1.1.4'
N N .0061 .0033 'International Tables Vol C Tables 4.2.6.8 and 6.1.1.4'
O O .0106 .0060 'International Tables Vol C Tables 4.2.6.8 and 6.1.1.4'
Cd Cd -.8075 1.2024 'International Tables Vol C Tables 4.2.6.8 and 6.1.1.4'
S S .1246 .1234 'International Tables Vol C Tables 4.2.6.8 and 6.1.1.4'

loop_
_geom_angle_atom_site_label_1
_geom_angle_atom_site_label_2
_geom_angle_atom_site_label_3
_geom_angle_site_symmetry_1
_geom_angle_site_symmetry_3
_geom_angle
_geom_angle_publ_flag
O1W Cd1 O2W . . 97.83(18) n
O1W Cd1 N2 . . 95.27(17) n
O2W Cd1 N2 . . 165.87(11) n
O1W Cd1 O4 . 1_554 93.50(14) n
O2W Cd1 O4 . 1_554 85.53(11) n
N2 Cd1 O4 . 1_554 88.42(11) n
O1W Cd1 O3 . . 82.33(12) n
O2W Cd1 O3 . . 89.82(13) n
N2 Cd1 O3 . . 97.18(13) n
O4 Cd1 O3 1_554 . 173.29(13) n
O1W Cd1 N1 . . 164.39(18) n
O2W Cd1 N1 . . 95.65(10) n
N2 Cd1 N1 . . 72.20(10) n
O4 Cd1 N1 1_554 . 95.37(13) n
O3 Cd1 N1 . . 89.89(12) n
O2 S1 O4 . . 109.81(19) n
O2 S1 O3 . . 110.5(2) n
O4 S1 O3 . . 109.5(2) n
O2 S1 O1 . . 108.0(2) n
O4 S1 O1 . . 109.9(2) n
O3 S1 O1 . . 109.07(18) n
S1 O3 Cd1 . . 139.81(18) n
S1 O4 Cd1 . 1_556 136.43(18) n
C1 N1 C12 . . 118.3(3) n
C1 N1 Cd1 . . 126.7(2) n
C12 N1 Cd1 . . 115.0(2) n
C10 N2 C11 . . 118.3(3) n
C10 N2 Cd1 . . 126.1(3) n
C11 N2 Cd1 . . 115.6(2) n
N1 C1 C2 . . 122.4(3) n
C3 C2 C1 . . 119.5(4) n
C2 C3 C4 . . 120.4(4) n
C3 C4 C12 . . 117.2(3) n
C3 C4 C5 . . 122.8(4) n
C12 C4 C5 . . 120.0(3) n
C6 C5 C4 . . 120.7(4) n
C5 C6 C7 . . 121.0(4) n
C8 C7 C11 . . 117.4(4) n
C8 C7 C6 . . 123.3(4) n
C11 C7 C6 . . 119.3(4) n
C9 C8 C7 . . 120.4(4) n
C8 C9 C10 . . 119.2(4) n
N2 C10 C9 . . 123.0(4) n
N2 C11 C7 . . 121.7(3) n
N2 C11 C12 . . 118.7(3) n
C7 C11 C12 . . 119.6(3) n
N1 C12 C4 . . 122.3(3) n
N1 C12 C11 . . 118.3(3) n
C4 C12 C11 . . 119.4(3) n

loop_
_geom_bond_atom_site_label_1
_geom_bond_atom_site_label_2
_geom_bond_site_symmetry_2
_geom_bond_distance
_geom_bond_publ_flag
Cd1 O1W . 2.243(3) y
Cd1 O2W . 2.243(3) y
Cd1 N2 . 2.312(3) y
Cd1 O4 1_554 2.320(3) y
Cd1 O3 . 2.326(3) y
Cd1 N1 . 2.341(3) y
S1 O2 . 1.466(3) y
S1 O4 . 1.466(3) y
S1 O3 . 1.468(3) y
S1 O1 . 1.472(3) y
N1 C1 . 1.339(4) n
N1 C12 . 1.362(4) n
N2 C10 . 1.326(5) n
N2 C11 . 1.367(4) n
C1 C2 . 1.395(5) n
C2 C3 . 1.354(6) n
C3 C4 . 1.400(5) n
C4 C12 . 1.409(5) n
C4 C5 . 1.428(5) n
C5 C6 . 1.354(6) n
C6 C7 . 1.439(6) n
C7 C8 . 1.402(5) n
C7 C11 . 1.410(5) n
C8 C9 . 1.345(6) n
C9 C10 . 1.395(6) n
C11 C12 . 1.438(4) n

loop_
_geom_hbond_atom_site_label_D
_geom_hbond_atom_site_label_H
_geom_hbond_atom_site_label_A
_geom_hbond_site_symmetry_A
_geom_hbond_distance_DH
_geom_hbond_distance_HA
_geom_hbond_distance_DA
_geom_hbond_angle_DHA
O1W H1WA O1 1_555 .77(4) 1.87(4) 2.650(6) 178(4)
O1W H1WB O2 4_544 .77(4) 1.92(4) 2.681(5) 165(4)
O2W H2WB O1 4_444 .75(3) 1.91(4) 2.652(4) 166(3)
O2W H2WA O2 1_554 .76(3) 1.89(3) 2.647(5) 172(3)

loop_
_geom_torsion_atom_site_label_1
_geom_torsion_atom_site_label_2
_geom_torsion_atom_site_label_3
_geom_torsion_atom_site_label_4
_geom_torsion_site_symmetry_1
_geom_torsion_site_symmetry_4
_geom_torsion
_geom_torsion_publ_flag
O2 S1 O3 Cd1 . . -108.0(4) n
O4 S1 O3 Cd1 . . 130.9(4) n
O1 S1 O3 Cd1 . . 10.6(4) n
O1W Cd1 O3 S1 . . -13.6(4) n
O2W Cd1 O3 S1 . . 84.4(4) n
N2 Cd1 O3 S1 . . -107.9(4) n
O4 Cd1 O3 S1 1_554 . 38.3(12) n
N1 Cd1 O3 S1 . . -180.0(4) n
O2 S1 O4 Cd1 . 1_556 13.2(4) n
O3 S1 O4 Cd1 . 1_556 134.7(3) n
O1 S1 O4 Cd1 . 1_556 -105.5(3) n
O1W Cd1 N1 C1 . . -139.2(5) n
O2W Cd1 N1 C1 . . 10.5(4) n
N2 Cd1 N1 C1 . . -176.9(4) n
O4 Cd1 N1 C1 1_554 . 96.5(4) n
O3 Cd1 N1 C1 . . -79.3(4) n
O1W Cd1 N1 C12 . . 39.9(7) n
O2W Cd1 N1 C12 . . -170.5(3) n
N2 Cd1 N1 C12 . . 2.1(3) n
O4 Cd1 N1 C12 1_554 . -84.5(3) n
O3 Cd1 N1 C12 . . 99.7(3) n
O1W Cd1 N2 C10 . . 9.1(4) n
O2W Cd1 N2 C10 . . -148.9(5) n
O4 Cd1 N2 C10 1_554 . -84.3(4) n
O3 Cd1 N2 C10 . . 92.0(4) n
N1 Cd1 N2 C10 . . 179.6(4) n
O1W Cd1 N2 C11 . . -173.3(3) n
O2W Cd1 N2 C11 . . 28.8(6) n
O4 Cd1 N2 C11 1_554 . 93.4(3) n
O3 Cd1 N2 C11 . . -90.4(3) n
N1 Cd1 N2 C11 . . -2.8(2) n
C12 N1 C1 C2 . . .6(7) n
Cd1 N1 C1 C2 . . 179.6(4) n
N1 C1 C2 C3 . . -.8(8) n
C1 C2 C3 C4 . . .9(8) n
C2 C3 C4 C12 . . -.7(7) n
C2 C3 C4 C5 . . 179.3(5) n
C3 C4 C5 C6 . . 179.7(5) n
C12 C4 C5 C6 . . -.2(8) n
C4 C5 C6 C7 . . -2.4(9) n
C5 C6 C7 C8 . . -176.9(6) n
C5 C6 C7 C11 . . 2.9(8) n
C11 C7 C8 C9 . . -.9(8) n
C6 C7 C8 C9 . . 179.0(5) n
C7 C8 C9 C10 . . 1.4(8) n
C11 N2 C10 C9 . . .9(7) n
Cd1 N2 C10 C9 . . 178.5(3) n
C8 C9 C10 N2 . . -1.4(8) n
C10 N2 C11 C7 . . -.4(6) n
Cd1 N2 C11 C7 . . -178.2(3) n
C10 N2 C11 C12 . . -178.9(4) n
Cd1 N2 C11 C12 . . 3.2(4) n
C8 C7 C11 N2 . . .3(6) n
C6 C7 C11 N2 . . -179.5(4) n
C8 C7 C11 C12 . . 178.9(4) n
C6 C7 C11 C12 . . -.9(6) n
C1 N1 C12 C4 . . -.5(6) n
Cd1 N1 C12 C4 . . -179.6(3) n
C1 N1 C12 C11 . . 177.8(4) n
Cd1 N1 C12 C11 . . -1.3(5) n
C3 C4 C12 N1 . . .5(6) n
C5 C4 C12 N1 . . -179.5(5) n
C3 C4 C12 C11 . . -177.8(4) n
C5 C4 C12 C11 . . 2.2(7) n
N2 C11 C12 N1 . . -1.3(6) n
C7 C11 C12 N1 . . -179.9(4) n
N2 C11 C12 C4 . . 177.0(4) n
C7 C11 C12 C4 . . -1.6(6) n
